data_4023443
loop_
_publ_author_name
'Dilip K. Tosh'
'Won Jun Choi'
'Hea Ok Kim'
'Yoonji Lee'
'Shantanu Pal'
'Xiyan Hou'
'Jungwon Choi'
'Sun Choi'
'Lak Shin Jeong'

_publ_contact_author 'Professor L. Jeong'
_publ_contact_author_email lakjeong@ewha.ac.kr
_publ_section_title
;
 Stereoselective Synthesis and Conformational Study of Novel
 2',3'-Didehydro-2',3'-dideoxy-4'-selenonucleosides
;
_journal_name_full 'Journal of Organic Chemistry'
_journal_page_first 4259
_journal_page_last 4262
_journal_paper_doi 10.1021/jo8003277
_journal_volume 73
_journal_year 2008
_chemical_absolute_configuration ad
_chemical_formula_sum 'C10 H12 N2 O5 Se'
_chemical_formula_weight 319.18
_chemical_name_systematic
;
 ?
;
_space_group_IT_number 19
_symmetry_cell_setting orthorhombic
_symmetry_space_group_name_Hall 'P 2ac 2ab'
_symmetry_space_group_name_H-M 'P 21 21 21'
_atom_sites_solution_hydrogens difmap
_atom_sites_solution_primary direct
_atom_sites_solution_secondary difmap
_audit_creation_date 2007-06-17T23:05:08-00:00
_audit_creation_method 'WinGX routine CIF_UPDATE'
_audit_update_record
;
2007-06-19 # Formatted by publCIF
;
_cell_angle_alpha 90
_cell_angle_beta 90
_cell_angle_gamma 90
_cell_formula_units_Z 4
_cell_length_a 4.95195(12)
_cell_length_b 13.4320(3)
_cell_length_c 16.9083(5)
_cell_measurement_temperature 293(2)
_cell_volume 1124.65(5)
_computing_cell_refinement RAPID-AUTO
_computing_data_collection 'RAPID-AUTO (Rigaku, 2006)'
_computing_data_reduction RAPID-AUTO
_computing_publication_material 'WinGX (Farrugia, 1999)'
_computing_structure_refinement 'SHELXL-97 (Sheldrick, 1997)'
_diffrn_ambient_temperature 293(1)
_diffrn_measured_fraction_theta_full 0.997
_diffrn_measured_fraction_theta_max 0.997
_diffrn_measurement_device_type 'Rigaku R-axis Rapid'
_diffrn_measurement_method \w
_diffrn_radiation_monochromator graphite
_diffrn_radiation_type MoK\a
_diffrn_radiation_wavelength 0.71073
_diffrn_reflns_av_R_equivalents 0.0523
_diffrn_reflns_av_unetI/netI 0.0448
_diffrn_reflns_limit_h_max 6
_diffrn_reflns_limit_h_min -6
_diffrn_reflns_limit_k_max 16
_diffrn_reflns_limit_k_min -17
_diffrn_reflns_limit_l_max 21
_diffrn_reflns_limit_l_min -21
_diffrn_reflns_number 11026
_diffrn_reflns_theta_full 27.46
_diffrn_reflns_theta_max 27.46
_diffrn_reflns_theta_min 3.03
_diffrn_standards_decay_% 0.0
_exptl_absorpt_coefficient_mu 3.355
_exptl_absorpt_correction_type multi-scan
_exptl_crystal_colour metallic_silver
_exptl_crystal_colour_primary colourless
_exptl_crystal_density_diffrn 1.885
_exptl_crystal_density_method 'not measured'
_exptl_crystal_description block
_exptl_crystal_F_000 640
_exptl_crystal_size_max 0.5
_exptl_crystal_size_mid 0.3
_exptl_crystal_size_min 0.3
_refine_diff_density_max 0.586
_refine_diff_density_min -0.492
_refine_diff_density_rms 0.071
_refine_ls_abs_structure_details 'Flack H D (1983), Acta Cryst. A39, 876-881'
_refine_ls_abs_structure_Flack 0.009(10)
_refine_ls_extinction_method none
_refine_ls_goodness_of_fit_ref 1.041
_refine_ls_hydrogen_treatment refall
_refine_ls_matrix_type full
_refine_ls_number_parameters 202
_refine_ls_number_reflns 2565
_refine_ls_number_restraints 0
_refine_ls_restrained_S_all 1.041
_refine_ls_R_factor_all 0.0297
_refine_ls_R_factor_gt 0.0273
_refine_ls_shift/su_max 0.002
_refine_ls_shift/su_mean 0
_refine_ls_structure_factor_coef Fsqd
_refine_ls_weighting_details 'calc w=1/[\s^2^(Fo^2^)+(0.0321P)^2^+0.0000P] where P=(Fo^2^+2Fc^2^)/3'
_refine_ls_weighting_scheme calc
_refine_ls_wR_factor_gt 0.0621
_refine_ls_wR_factor_ref 0.0642
_reflns_number_gt 2434
_reflns_number_total 2565
_reflns_threshold_expression >2sigma(I)
_cod_data_source_file jo8003277-File002.cif
_cod_data_source_block ll
_cod_database_code 4023443

loop_
_symmetry_equiv_pos_as_xyz
'x, y, z'
'-x+1/2, -y, z+1/2'
'x+1/2, -y+1/2, -z'
'-x, y+1/2, -z+1/2'

loop_
_atom_site_label
_atom_site_type_symbol
_atom_site_fract_x
_atom_site_fract_y
_atom_site_fract_z
_atom_site_U_iso_or_equiv
_atom_site_adp_type
_atom_site_occupancy
_atom_site_symmetry_multiplicity
_atom_site_calc_flag
_atom_site_refinement_flags
_atom_site_disorder_assembly
_atom_site_disorder_group
N1 N 1.1971(4) 0.52655(13) 0.09220(13) 0.0263(4) Uani 1 1 d . . .
C2 C 1.1211(5) 0.42637(16) 0.08842(15) 0.0281(5) Uani 1 1 d . . .
N3 N 1.2778(5) 0.36941(15) 0.03877(14) 0.0331(5) Uani 1 1 d . . .
C4 C 1.4946(6) 0.39996(16) -0.00595(14) 0.0309(5) Uani 1 1 d . . .
C5 C 1.5498(6) 0.50539(18) -0.00232(17) 0.0348(6) Uani 1 1 d . . .
C6 C 1.4052(5) 0.56257(18) 0.04637(17) 0.0307(5) Uani 1 1 d . . .
O2 O 0.9335(4) 0.39224(13) 0.12480(12) 0.0392(5) Uani 1 1 d . . .
O4 O 1.6260(5) 0.33903(14) -0.04586(12) 0.0413(5) Uani 1 1 d . . .
C1' C 1.0529(5) 0.58969(16) 0.14956(14) 0.0256(5) Uani 1 1 d . . .
C2' C 1.2127(5) 0.60451(17) 0.22624(15) 0.0243(5) Uani 1 1 d . . .
C3' C 1.0836(5) 0.69102(17) 0.27065(15) 0.0251(5) Uani 1 1 d . . .
C4' C 1.0737(4) 0.78059(17) 0.21588(14) 0.0244(5) Uani 1 1 d . . .
Se4' Se 0.97778(5) 0.725397(15) 0.110270(14) 0.02948(9) Uani 1 1 d . . .
C5' C 1.3329(5) 0.83977(18) 0.21471(18) 0.0296(5) Uani 1 1 d . . .
O2' O 1.2262(5) 0.51599(14) 0.27168(15) 0.0330(4) Uani 1 1 d . . .
O3' O 0.8166(4) 0.66261(14) 0.29249(12) 0.0310(4) Uani 1 1 d . . .
O5' O 1.2820(4) 0.93273(13) 0.17697(14) 0.0395(5) Uani 1 1 d . . .
H1 H 1.233(8) 0.301(3) 0.034(2) 0.081(13) Uiso 1 1 d . . .
H2 H 1.685(7) 0.532(2) -0.035(2) 0.045(9) Uiso 1 1 d . . .
H3 H 1.442(5) 0.6350(18) 0.0527(14) 0.019(6) Uiso 1 1 d . . .
H4 H 0.877(4) 0.5609(16) 0.1600(13) 0.009(5) Uiso 1 1 d . . .
H5 H 1.386(5) 0.6211(18) 0.2133(14) 0.016(6) Uiso 1 1 d . . .
H6 H 1.109(7) 0.504(3) 0.285(2) 0.031(10) Uiso 1 1 d . . .
H7 H 1.191(5) 0.7065(18) 0.3170(16) 0.025(6) Uiso 1 1 d . . .
H8 H 0.814(7) 0.661(2) 0.346(2) 0.045(9) Uiso 1 1 d . . .
H9 H 0.941(5) 0.8197(19) 0.2293(14) 0.018(6) Uiso 1 1 d . . .
H10 H 1.487(6) 0.801(2) 0.1854(18) 0.045(8) Uiso 1 1 d . . .
H11 H 1.375(5) 0.849(2) 0.2734(16) 0.024(7) Uiso 1 1 d . . .
H12 H 1.402(7) 0.963(2) 0.185(2) 0.042(10) Uiso 1 1 d . . .

loop_
_atom_site_aniso_label
_atom_site_aniso_U_11
_atom_site_aniso_U_22
_atom_site_aniso_U_33
_atom_site_aniso_U_23
_atom_site_aniso_U_13
_atom_site_aniso_U_12
N1 0.0318(9) 0.0180(8) 0.0291(12) -0.0054(8) 0.0048(8) -0.0037(8)
C2 0.0405(13) 0.0178(10) 0.0259(13) -0.0016(9) -0.0011(10) -0.0040(10)
N3 0.0463(13) 0.0171(9) 0.0359(13) -0.0078(9) 0.0036(11) -0.0017(10)
C4 0.0413(14) 0.0237(10) 0.0277(12) -0.0039(9) -0.0001(12) 0.0022(12)
C5 0.0413(14) 0.0258(11) 0.0375(15) -0.0012(10) 0.0080(12) 0.0008(12)
C6 0.0344(12) 0.0196(10) 0.0381(15) -0.0040(10) 0.0019(11) -0.0019(10)
O2 0.0499(11) 0.0252(8) 0.0424(11) -0.0014(8) 0.0104(9) -0.0085(8)
O4 0.0600(13) 0.0291(9) 0.0350(11) -0.0089(8) 0.0053(9) 0.0104(9)
C1' 0.0282(11) 0.0188(9) 0.0297(12) -0.0044(9) 0.0004(10) 0.0003(10)
C2' 0.0241(11) 0.0196(10) 0.0292(13) -0.0007(10) -0.0017(10) 0.0014(10)
C3' 0.0254(10) 0.0217(10) 0.0281(12) -0.0032(9) -0.0033(9) 0.0004(9)
C4' 0.0226(9) 0.0179(9) 0.0326(13) -0.0050(9) -0.0007(9) 0.0026(10)
Se4' 0.03668(13) 0.02200(12) 0.02976(14) -0.00130(9) -0.00533(10) 0.00500(10)
C5' 0.0268(12) 0.0211(11) 0.0408(16) -0.0007(11) -0.0008(11) -0.0003(10)
O2' 0.0316(10) 0.0217(9) 0.0456(13) 0.0065(8) -0.0022(9) 0.0040(8)
O3' 0.0270(8) 0.0334(9) 0.0326(10) -0.0018(8) 0.0037(7) -0.0039(8)
O5' 0.0369(10) 0.0232(8) 0.0585(14) 0.0064(9) -0.0102(10) -0.0090(8)

loop_
_atom_type_symbol
_atom_type_description
_atom_type_scat_dispersion_real
_atom_type_scat_dispersion_imag
_atom_type_scat_source
Se Se -0.093 2.226 'International Tables Vol C Tables 4.2.6.8 and 6.1.1.4'
C C 0.003 0.002 'International Tables Vol C Tables 4.2.6.8 and 6.1.1.4'
H H 0 0 'International Tables Vol C Tables 4.2.6.8 and 6.1.1.4'
O O 0.011 0.006 'International Tables Vol C Tables 4.2.6.8 and 6.1.1.4'
N N 0.006 0.003 'International Tables Vol C Tables 4.2.6.8 and 6.1.1.4'

loop_
_geom_angle_atom_site_label_1
_geom_angle_atom_site_label_2
_geom_angle_atom_site_label_3
_geom_angle
_geom_angle_site_symmetry_1
_geom_angle_site_symmetry_3
_geom_angle_publ_flag
C6 N1 C2 120.9(2) . . ?
C6 N1 C1' 122.07(19) . . ?
C2 N1 C1' 117.0(2) . . ?
O2 C2 N3 122.3(2) . . ?
O2 C2 N1 123.4(2) . . ?
N3 C2 N1 114.3(2) . . ?
C2 N3 C4 127.6(2) . . ?
O4 C4 N3 120.7(2) . . ?
O4 C4 C5 124.7(3) . . ?
N3 C4 C5 114.6(2) . . ?
C6 C5 C4 119.3(3) . . ?
C5 C6 N1 123.1(2) . . ?
N1 C1' C2' 112.44(19) . . ?
N1 C1' Se4' 113.65(16) . . ?
C2' C1' Se4' 105.19(14) . . ?
O2' C2' C3' 113.1(2) . . ?
O2' C2' C1' 111.98(19) . . ?
C3' C2' C1' 107.42(19) . . ?
O3' C3' C4' 109.89(18) . . ?
O3' C3' C2' 108.22(19) . . ?
C4' C3' C2' 108.5(2) . . ?
C5' C4' C3' 113.4(2) . . ?
C5' C4' Se4' 112.77(17) . . ?
C3' C4' Se4' 105.05(15) . . ?
C1' Se4' C4' 89.83(10) . . ?
O5' C5' C4' 108.5(2) . . ?

loop_
_geom_bond_atom_site_label_1
_geom_bond_atom_site_label_2
_geom_bond_distance
_geom_bond_site_symmetry_2
_geom_bond_publ_flag
N1 C6 1.377(3) . ?
N1 C2 1.399(3) . ?
N1 C1' 1.473(3) . ?
C2 O2 1.205(3) . ?
C2 N3 1.376(3) . ?
N3 C4 1.376(4) . ?
C4 O4 1.244(3) . ?
C4 C5 1.444(3) . ?
C5 C6 1.334(4) . ?
C1' C2' 1.532(3) . ?
C1' Se4' 1.975(2) . ?
C2' O2' 1.417(3) . ?
C2' C3' 1.524(3) . ?
C3' O3' 1.425(3) . ?
C3' C4' 1.519(3) . ?
C4' C5' 1.510(3) . ?
C4' Se4' 1.991(2) . ?
C5' O5' 1.425(3) . ?

loop_
_cod_related_entry_id
_cod_related_entry_database
_cod_related_entry_code
1 ChemSpider 30658676
